data_8106783
loop_
_publ_author_name
'Xiao-Ling, Li'
'Ke-Qiang, Wang'
'Zhao-Xiao, Li'
'Xue, Zhang'

_publ_section_title
;
 Crystal structure of
 diaqua(\m2-1,1&#x2032;-biphenyl-4,4&#x2032;-diylbis(1H-imidazole)-\k2
 N:N&#x2032;)tetrakis(3-carboxy-5-ethylpyridine-2-carboxylato-\k2
 N,O)dizinc(II), C54H50N8O18Zn2
;
_journal_issue 1
_journal_name_full 'Zeitschrift f\"ur Kristallographie - New Crystal Structures'
_journal_page_first 53
_journal_page_last 55
_journal_paper_doi 10.1515/ncrs-2014-9119
_journal_volume 231
_journal_year 2016
_chemical_formula_sum 'C27 H25 N4 O9 Zn'
_chemical_formula_weight 614.88
_space_group_IT_number 61
_space_group_name_Hall '-P 2ac 2ab'
_space_group_name_H-M_alt 'P b c a'
_symmetry_cell_setting orthorhombic
_symmetry_space_group_name_H-M 'P b c a'
_atom_sites_solution_hydrogens geom
_atom_sites_solution_primary direct
_atom_sites_solution_secondary difmap
_cell_angle_alpha 90.00
_cell_angle_beta 90.00
_cell_angle_gamma 90.00
_cell_formula_units_Z 8
_cell_length_a 14.5349(5)
_cell_length_b 17.3183(5)
_cell_length_c 20.8872(7)
_cell_measurement_reflns_used 5964
_cell_measurement_temperature 293(2)
_cell_measurement_theta_max 28.2880
_cell_measurement_theta_min 3.6090
_cell_volume 5257.7(3)
_computing_cell_refinement 'Bruker SMART'
_computing_data_collection 'Bruker SMART'
_computing_data_reduction 'Bruker SAINT'
_computing_molecular_graphics 'Bruker SHELXTL'
_computing_publication_material 'Bruker SHELXTL'
_computing_structure_refinement 'SHELXL-97 (Sheldrick, 1997)'
_computing_structure_solution 'SHELXS-97 (Sheldrick, 1990)'
_diffrn_ambient_temperature 293(2)
_diffrn_measured_fraction_theta_full 0.998
_diffrn_measured_fraction_theta_max 0.998
_diffrn_measurement_device_type 'CCD area detector'
_diffrn_measurement_method 'phi and omega scans'
_diffrn_radiation_monochromator graphite
_diffrn_radiation_source 'fine-focus sealed tube'
_diffrn_radiation_type MoK\a
_diffrn_radiation_wavelength 0.71073
_diffrn_reflns_av_R_equivalents 0.0249
_diffrn_reflns_av_sigmaI/netI 0.0314
_diffrn_reflns_limit_h_max 17
_diffrn_reflns_limit_h_min -13
_diffrn_reflns_limit_k_max 20
_diffrn_reflns_limit_k_min -20
_diffrn_reflns_limit_l_max 25
_diffrn_reflns_limit_l_min -17
_diffrn_reflns_number 14969
_diffrn_reflns_theta_full 25.50
_diffrn_reflns_theta_max 25.50
_diffrn_reflns_theta_min 2.91
_diffrn_standards_number 0
_exptl_absorpt_coefficient_mu 0.998
_exptl_absorpt_correction_T_max 0.8408
_exptl_absorpt_correction_T_min 0.7153
_exptl_absorpt_correction_type multi-scan
_exptl_absorpt_process_details sadabs
_exptl_crystal_colour colourless
_exptl_crystal_density_diffrn 1.554
_exptl_crystal_density_method 'not measured'
_exptl_crystal_description Block
_exptl_crystal_F_000 2536
_exptl_crystal_size_max 0.36
_exptl_crystal_size_mid 0.29
_exptl_crystal_size_min 0.18
_refine_diff_density_max 0.398
_refine_diff_density_min -0.384
_refine_diff_density_rms 0.054
_refine_ls_extinction_method none
_refine_ls_goodness_of_fit_ref 1.049
_refine_ls_hydrogen_treatment constr
_refine_ls_matrix_type full
_refine_ls_number_parameters 374
_refine_ls_number_reflns 4888
_refine_ls_number_restraints 0
_refine_ls_restrained_S_all 1.049
_refine_ls_R_factor_all 0.0551
_refine_ls_R_factor_gt 0.0401
_refine_ls_shift/su_max 0.001
_refine_ls_shift/su_mean 0.000
_refine_ls_structure_factor_coef Fsqd
_refine_ls_weighting_details 'calc w=1/[\s^2^(Fo^2^)+(0.0501P)^2^+4.6520P] where P=(Fo^2^+2Fc^2^)/3'
_refine_ls_weighting_scheme calc
_refine_ls_wR_factor_gt 0.1088
_refine_ls_wR_factor_ref 0.1185
_reflns_number_gt 3829
_reflns_number_total 4888
_reflns_threshold_expression >2sigma(I)
_cod_data_source_file suppl_ncrs-2014-9119_suppl.cif
_cod_data_source_block l
_cod_original_sg_symbol_H-M Pbca
_cod_database_code 8106783

loop_
_symmetry_equiv_pos_as_xyz
'x, y, z'
'-x+1/2, -y, z+1/2'
'-x, y+1/2, -z+1/2'
'x+1/2, -y+1/2, -z'
'-x, -y, -z'
'x-1/2, y, -z-1/2'
'x, -y-1/2, z-1/2'
'-x-1/2, y-1/2, z'

loop_
_atom_site_label
_atom_site_type_symbol
_atom_site_fract_x
_atom_site_fract_y
_atom_site_fract_z
_atom_site_U_iso_or_equiv
_atom_site_adp_type
_atom_site_occupancy
_atom_site_symmetry_multiplicity
_atom_site_calc_flag
_atom_site_refinement_flags
_atom_site_disorder_assembly
_atom_site_disorder_group
Zn1 Zn 0.57909(2) 0.966221(18) 0.147331(15) 0.03401(13) Uani 1 1 d . . .
N1 N 0.59545(16) 1.07685(13) 0.18579(11) 0.0335(5) Uani 1 1 d . . .
N2 N 0.59968(16) 0.85508(14) 0.11156(12) 0.0370(6) Uani 1 1 d . . .
N3 N 0.43569(17) 0.96152(13) 0.14978(11) 0.0355(6) Uani 1 1 d . . .
N4 N 0.28881(16) 0.96282(13) 0.12415(11) 0.0346(5) Uani 1 1 d . . .
O1 O 0.58686(15) 1.03385(11) 0.06606(10) 0.0426(5) Uani 1 1 d . . .
O2 O 0.6189(2) 1.14873(15) 0.02880(12) 0.0795(9) Uani 1 1 d . . .
O3 O 0.6431(3) 1.27943(15) 0.06450(16) 0.0874(10) Uani 1 1 d . . .
H3 H 0.6356 1.2348 0.0524 0.131 Uiso 1 1 calc R . .
O4 O 0.6510(2) 1.34227(14) 0.15355(15) 0.0863(10) Uani 1 1 d . . .
O5 O 0.59256(14) 0.90147(12) 0.23005(9) 0.0421(5) Uani 1 1 d . . .
O6 O 0.6237(3) 0.78801(16) 0.26962(14) 0.0958(11) Uani 1 1 d . . .
O7 O 0.6430(3) 0.65594(17) 0.2378(2) 0.1049(12) Uani 1 1 d . . .
H7 H 0.6347 0.7008 0.2491 0.157 Uiso 1 1 calc R . .
O8 O 0.6496(3) 0.59091(17) 0.1500(2) 0.1287(16) Uani 1 1 d . . .
O9W O 0.73684(17) 0.96796(12) 0.14677(12) 0.0606(7) Uani 1 1 d . . .
H2W H 0.7731 1.0064 0.1491 0.091 Uiso 1 1 d R . .
H1W H 0.7767 0.9325 0.1517 0.091 Uiso 1 1 d R . .
C1 C 0.6051(2) 1.10335(19) 0.07411(15) 0.0439(8) Uani 1 1 d . . .
C2 C 0.6091(2) 1.13321(16) 0.14342(14) 0.0347(7) Uani 1 1 d . . .
C3 C 0.6244(2) 1.20931(17) 0.16463(17) 0.0429(7) Uani 1 1 d . . .
C4 C 0.6261(2) 1.22115(18) 0.23088(18) 0.0492(8) Uani 1 1 d . . .
H4 H 0.6361 1.2708 0.2462 0.059 Uiso 1 1 calc R . .
C5 C 0.6136(2) 1.16287(18) 0.27380(16) 0.0454(8) Uani 1 1 d . . .
C6 C 0.5972(2) 1.09066(17) 0.24807(15) 0.0395(7) Uani 1 1 d . . .
H6 H 0.5868 1.0497 0.2759 0.047 Uiso 1 1 calc R . .
C7 C 0.6403(3) 1.28175(19) 0.1257(2) 0.0569(9) Uani 1 1 d . . .
C8 C 0.6184(3) 1.1713(2) 0.34620(17) 0.0634(10) Uani 1 1 d . . .
H8A H 0.5614 1.1520 0.3643 0.076 Uiso 1 1 calc R . .
H8B H 0.6678 1.1387 0.3619 0.076 Uiso 1 1 calc R . .
C9 C 0.6338(3) 1.2519(3) 0.3706(2) 0.0836(14) Uani 1 1 d . . .
H9A H 0.6901 1.2719 0.3533 0.125 Uiso 1 1 calc R . .
H9B H 0.6376 1.2511 0.4165 0.125 Uiso 1 1 calc R . .
H9C H 0.5835 1.2843 0.3577 0.125 Uiso 1 1 calc R . .
C10 C 0.6093(2) 0.83186(19) 0.22381(16) 0.0461(8) Uani 1 1 d . . .
C11 C 0.6126(2) 0.79993(17) 0.15560(16) 0.0395(7) Uani 1 1 d . . .
C12 C 0.6266(2) 0.72319(18) 0.1363(2) 0.0551(10) Uani 1 1 d . . .
C13 C 0.6276(3) 0.7096(2) 0.0703(2) 0.0700(12) Uani 1 1 d . . .
H13 H 0.6373 0.6594 0.0561 0.084 Uiso 1 1 calc R . .
C14 C 0.6149(3) 0.7666(2) 0.0254(2) 0.0651(11) Uani 1 1 d . . .
C15 C 0.6005(2) 0.83977(19) 0.04932(16) 0.0498(8) Uani 1 1 d . . .
H15 H 0.5910 0.8801 0.0207 0.060 Uiso 1 1 calc R . .
C16 C 0.6402(3) 0.6519(2) 0.1767(3) 0.0753(13) Uani 1 1 d . . .
C17 C 0.6163(4) 0.7496(3) -0.0457(3) 0.1067(18) Uani 1 1 d . . .
H17A H 0.6644 0.7121 -0.0540 0.128 Uiso 1 1 calc R . .
H17B H 0.5581 0.7259 -0.0572 0.128 Uiso 1 1 calc R . .
C18 C 0.6312(4) 0.8165(4) -0.0874(2) 0.128(2) Uani 1 1 d . . .
H18A H 0.5820 0.8527 -0.0818 0.192 Uiso 1 1 calc R . .
H18B H 0.6330 0.7998 -0.1312 0.192 Uiso 1 1 calc R . .
H18C H 0.6886 0.8407 -0.0766 0.192 Uiso 1 1 calc R . .
C19 C 0.3835(2) 0.9549(2) 0.20465(15) 0.0504(9) Uani 1 1 d . . .
H19 H 0.4070 0.9503 0.2459 0.061 Uiso 1 1 calc R . .
C20 C 0.2936(2) 0.9559(2) 0.18969(15) 0.0500(9) Uani 1 1 d . . .
H20 H 0.2444 0.9527 0.2180 0.060 Uiso 1 1 calc R . .
C21 C 0.3764(2) 0.96568(17) 0.10258(15) 0.0371(7) Uani 1 1 d . . .
H21 H 0.3926 0.9700 0.0597 0.045 Uiso 1 1 calc R . .
C22 C 0.2065(2) 0.97108(16) 0.08744(13) 0.0342(6) Uani 1 1 d . . .
C23 C 0.1242(2) 0.94523(19) 0.11142(15) 0.0445(8) Uani 1 1 d . . .
H23 H 0.1225 0.9199 0.1507 0.053 Uiso 1 1 calc R . .
C24 C 0.0439(2) 0.95690(19) 0.07723(15) 0.0453(8) Uani 1 1 d . . .
H24 H -0.0114 0.9396 0.0944 0.054 Uiso 1 1 calc R . .
C25 C 0.04327(19) 0.99349(17) 0.01821(13) 0.0349(6) Uani 1 1 d . . .
C26 C 0.1275(2) 1.0175(2) -0.00489(16) 0.0553(9) Uani 1 1 d . . .
H26 H 0.1300 1.0420 -0.0445 0.066 Uiso 1 1 calc R . .
C27 C 0.2081(2) 1.0065(2) 0.02871(16) 0.0548(9) Uani 1 1 d . . .
H27 H 0.2637 1.0232 0.0115 0.066 Uiso 1 1 calc R . .

loop_
_atom_site_aniso_label
_atom_site_aniso_U_11
_atom_site_aniso_U_22
_atom_site_aniso_U_33
_atom_site_aniso_U_23
_atom_site_aniso_U_13
_atom_site_aniso_U_12
Zn1 0.0449(2) 0.02458(19) 0.0326(2) -0.00237(14) -0.00281(15) -0.00105(14)
N1 0.0403(13) 0.0255(11) 0.0346(13) -0.0026(11) -0.0030(11) 0.0025(10)
N2 0.0391(13) 0.0310(13) 0.0408(14) -0.0080(12) -0.0004(11) -0.0046(10)
N3 0.0378(14) 0.0348(13) 0.0338(14) -0.0002(11) -0.0021(11) -0.0004(10)
N4 0.0350(13) 0.0396(13) 0.0293(12) 0.0019(11) -0.0010(11) 0.0000(10)
O1 0.0595(14) 0.0367(12) 0.0315(11) -0.0022(10) -0.0004(10) -0.0036(10)
O2 0.142(3) 0.0506(15) 0.0454(14) 0.0143(13) 0.0059(16) -0.0107(16)
O3 0.137(3) 0.0424(15) 0.083(2) 0.0209(16) 0.006(2) -0.0119(18)
O4 0.120(3) 0.0323(14) 0.107(2) -0.0012(15) 0.003(2) -0.0226(15)
O5 0.0565(13) 0.0362(11) 0.0335(11) -0.0009(10) -0.0080(10) -0.0004(10)
O6 0.174(3) 0.0554(16) 0.0582(17) 0.0206(15) -0.017(2) 0.0140(19)
O7 0.141(3) 0.0454(16) 0.128(3) 0.030(2) -0.022(3) 0.0098(19)
O8 0.167(4) 0.0376(16) 0.182(4) -0.017(2) -0.047(3) 0.036(2)
O9W 0.0456(14) 0.0331(12) 0.103(2) -0.0026(13) 0.0024(13) 0.0003(10)
C1 0.0524(19) 0.0418(18) 0.0374(17) 0.0070(15) -0.0001(15) 0.0011(15)
C2 0.0342(15) 0.0283(14) 0.0414(17) 0.0003(13) -0.0038(13) 0.0036(12)
C3 0.0407(17) 0.0276(14) 0.060(2) 0.0027(15) -0.0026(16) 0.0005(13)
C4 0.052(2) 0.0317(16) 0.064(2) -0.0148(17) -0.0093(17) 0.0008(14)
C5 0.0483(18) 0.0380(17) 0.0499(19) -0.0105(16) -0.0092(16) 0.0044(14)
C6 0.0494(18) 0.0317(15) 0.0374(16) -0.0026(14) -0.0043(14) 0.0027(13)
C7 0.059(2) 0.0338(18) 0.077(3) 0.006(2) 0.000(2) -0.0037(16)
C8 0.080(3) 0.059(2) 0.052(2) -0.0199(19) -0.013(2) 0.007(2)
C9 0.102(3) 0.078(3) 0.071(3) -0.036(3) -0.013(3) 0.013(3)
C10 0.054(2) 0.0389(17) 0.0452(19) 0.0088(16) -0.0076(16) -0.0029(15)
C11 0.0325(15) 0.0296(15) 0.056(2) -0.0006(15) -0.0031(14) -0.0022(13)
C12 0.0434(19) 0.0338(17) 0.088(3) -0.0092(19) -0.0047(19) 0.0027(15)
C13 0.064(2) 0.040(2) 0.105(4) -0.029(2) 0.003(2) 0.0049(18)
C14 0.071(2) 0.056(2) 0.069(3) -0.031(2) 0.007(2) -0.003(2)
C15 0.061(2) 0.0423(18) 0.0458(19) -0.0112(17) 0.0039(17) -0.0059(16)
C16 0.066(3) 0.035(2) 0.125(4) 0.009(3) -0.023(3) 0.0044(18)
C17 0.156(5) 0.086(3) 0.078(3) -0.046(3) 0.019(4) -0.009(4)
C18 0.138(5) 0.181(7) 0.065(3) -0.053(4) 0.006(3) 0.030(5)
C19 0.0475(19) 0.074(2) 0.0294(16) 0.0004(17) -0.0014(15) 0.0000(17)
C20 0.0380(17) 0.081(2) 0.0306(16) 0.0002(17) 0.0045(14) 0.0008(16)
C21 0.0364(16) 0.0431(17) 0.0319(15) 0.0021(14) 0.0015(13) -0.0007(13)
C22 0.0347(15) 0.0362(15) 0.0318(14) -0.0015(13) -0.0002(12) 0.0025(12)
C23 0.0429(18) 0.0541(19) 0.0366(17) 0.0149(15) -0.0032(15) -0.0039(15)
C24 0.0344(16) 0.058(2) 0.0438(17) 0.0182(16) 0.0020(14) -0.0082(15)
C25 0.0350(15) 0.0376(15) 0.0321(15) 0.0005(13) 0.0017(13) 0.0008(13)
C26 0.0383(18) 0.093(3) 0.0348(17) 0.0227(19) 0.0009(15) -0.0063(18)
C27 0.0297(16) 0.091(3) 0.0439(18) 0.019(2) 0.0030(14) -0.0089(17)

loop_
_atom_type_symbol
_atom_type_description
_atom_type_scat_dispersion_real
_atom_type_scat_dispersion_imag
_atom_type_scat_source
C C 0.0033 0.0016 'International Tables Vol C Tables 4.2.6.8 and 6.1.1.4'
H H 0.0000 0.0000 'International Tables Vol C Tables 4.2.6.8 and 6.1.1.4'
N N 0.0061 0.0033 'International Tables Vol C Tables 4.2.6.8 and 6.1.1.4'
O O 0.0106 0.0060 'International Tables Vol C Tables 4.2.6.8 and 6.1.1.4'
Zn Zn 0.2839 1.4301 'International Tables Vol C Tables 4.2.6.8 and 6.1.1.4'

loop_
_geom_angle_atom_site_label_1
_geom_angle_atom_site_label_2
_geom_angle_atom_site_label_3
_geom_angle
_geom_angle_site_symmetry_1
_geom_angle_site_symmetry_3
O1 Zn1 O5 171.29(9) . .
O1 Zn1 N3 95.56(9) . .
O5 Zn1 N3 93.03(9) . .
O1 Zn1 N2 102.77(9) . .
O5 Zn1 N2 77.61(9) . .
N3 Zn1 N2 96.66(9) . .
O1 Zn1 N1 77.88(8) . .
O5 Zn1 N1 99.50(8) . .
N3 Zn1 N1 98.04(9) . .
N2 Zn1 N1 165.15(9) . .
O1 Zn1 O9W 86.20(9) . .
O5 Zn1 O9W 85.23(8) . .
N3 Zn1 O9W 178.14(9) . .
N2 Zn1 O9W 82.35(8) . .
N1 Zn1 O9W 82.89(8) . .
C6 N1 C2 121.2(2) . .
C6 N1 Zn1 123.1(2) . .
C2 N1 Zn1 115.65(19) . .
C15 N2 C11 121.9(3) . .
C15 N2 Zn1 122.4(2) . .
C11 N2 Zn1 115.6(2) . .
C21 N3 C19 105.5(3) . .
C21 N3 Zn1 129.5(2) . .
C19 N3 Zn1 125.0(2) . .
C21 N4 C20 106.7(2) . .
C21 N4 C22 127.4(2) . .
C20 N4 C22 125.8(2) . .
C1 O1 Zn1 116.7(2) . .
C7 O3 H3 109.5 . .
C10 O5 Zn1 117.3(2) . .
C16 O7 H7 109.5 . .
Zn1 O9W H2W 129.0 . .
Zn1 O9W H1W 132.2 . .
H2W O9W H1W 97.8 . .
O1 C1 O2 122.8(3) . .
O1 C1 C2 117.4(3) . .
O2 C1 C2 119.8(3) . .
N1 C2 C3 120.0(3) . .
N1 C2 C1 111.9(2) . .
C3 C2 C1 128.1(3) . .
C4 C3 C2 116.8(3) . .
C4 C3 C7 114.1(3) . .
C2 C3 C7 129.1(3) . .
C5 C4 C3 122.7(3) . .
C5 C4 H4 118.7 . .
C3 C4 H4 118.7 . .
C4 C5 C6 116.0(3) . .
C4 C5 C8 125.3(3) . .
C6 C5 C8 118.8(3) . .
N1 C6 C5 123.3(3) . .
N1 C6 H6 118.3 . .
C5 C6 H6 118.3 . .
O4 C7 O3 120.3(4) . .
O4 C7 C3 118.7(4) . .
O3 C7 C3 121.1(3) . .
C9 C8 C5 115.7(4) . .
C9 C8 H8A 108.4 . .
C5 C8 H8A 108.4 . .
C9 C8 H8B 108.4 . .
C5 C8 H8B 108.4 . .
H8A C8 H8B 107.4 . .
C8 C9 H9A 109.5 . .
C8 C9 H9B 109.5 . .
H9A C9 H9B 109.5 . .
C8 C9 H9C 109.5 . .
H9A C9 H9C 109.5 . .
H9B C9 H9C 109.5 . .
O6 C10 O5 123.3(3) . .
O6 C10 C11 119.5(3) . .
O5 C10 C11 117.2(3) . .
N2 C11 C12 119.9(3) . .
N2 C11 C10 112.2(2) . .
C12 C11 C10 127.9(3) . .
C13 C12 C11 116.4(3) . .
C13 C12 C16 114.4(4) . .
C11 C12 C16 129.3(4) . .
C14 C13 C12 123.4(3) . .
C14 C13 H13 118.3 . .
C12 C13 H13 118.3 . .
C15 C14 C13 115.7(4) . .
C15 C14 C17 122.4(4) . .
C13 C14 C17 121.9(4) . .
N2 C15 C14 122.7(4) . .
N2 C15 H15 118.7 . .
C14 C15 H15 118.7 . .
O8 C16 O7 120.5(5) . .
O8 C16 C12 118.3(5) . .
O7 C16 C12 121.2(4) . .
C18 C17 C14 115.6(4) . .
C18 C17 H17A 108.4 . .
C14 C17 H17A 108.4 . .
C18 C17 H17B 108.4 . .
C14 C17 H17B 108.4 . .
H17A C17 H17B 107.4 . .
C17 C18 H18A 109.5 . .
C17 C18 H18B 109.5 . .
H18A C18 H18B 109.5 . .
C17 C18 H18C 109.5 . .
H18A C18 H18C 109.5 . .
H18B C18 H18C 109.5 . .
C20 C19 N3 109.9(3) . .
C20 C19 H19 125.0 . .
N3 C19 H19 125.0 . .
C19 C20 N4 106.4(3) . .
C19 C20 H20 126.8 . .
N4 C20 H20 126.8 . .
N3 C21 N4 111.5(3) . .
N3 C21 H21 124.2 . .
N4 C21 H21 124.2 . .
C27 C22 C23 119.2(3) . .
C27 C22 N4 120.7(3) . .
C23 C22 N4 120.1(3) . .
C22 C23 C24 119.9(3) . .
C22 C23 H23 120.0 . .
C24 C23 H23 120.0 . .
C23 C24 C25 122.1(3) . .
C23 C24 H24 118.9 . .
C25 C24 H24 118.9 . .
C26 C25 C24 116.3(3) . .
C26 C25 C25 121.7(3) . 5_575
C24 C25 C25 122.0(3) . 5_575
C27 C26 C25 122.3(3) . .
C27 C26 H26 118.9 . .
C25 C26 H26 118.9 . .
C22 C27 C26 120.1(3) . .
C22 C27 H27 119.9 . .
C26 C27 H27 119.9 . .

loop_
_geom_bond_atom_site_label_1
_geom_bond_atom_site_label_2
_geom_bond_distance
_geom_bond_site_symmetry_2
Zn1 O1 2.065(2) .
Zn1 O5 2.069(2) .
Zn1 N3 2.087(2) .
Zn1 N2 2.086(2) .
Zn1 N1 2.091(2) .
Zn1 O9W 2.293(2) .
N1 C6 1.323(4) .
N1 C2 1.332(4) .
N2 C15 1.327(4) .
N2 C11 1.339(4) .
N3 C21 1.311(4) .
N3 C19 1.379(4) .
N4 C21 1.351(4) .
N4 C20 1.376(4) .
N4 C22 1.429(4) .
O1 C1 1.244(4) .
O2 C1 1.247(4) .
O3 C7 1.279(5) .
O3 H3 0.8200 .
O4 C7 1.209(4) .
O5 C10 1.237(4) .
O6 C10 1.239(4) .
O7 C16 1.280(6) .
O7 H7 0.8200 .
O8 C16 1.202(5) .
O9W H2W 0.8501 .
O9W H1W 0.8500 .
C1 C2 1.538(4) .
C2 C3 1.408(4) .
C3 C4 1.399(5) .
C3 C7 1.513(5) .
C4 C5 1.362(5) .
C4 H4 0.9300 .
C5 C6 1.382(4) .
C5 C8 1.521(5) .
C6 H6 0.9300 .
C8 C9 1.503(5) .
C8 H8A 0.9700 .
C8 H8B 0.9700 .
C9 H9A 0.9600 .
C9 H9B 0.9600 .
C9 H9C 0.9600 .
C10 C11 1.529(5) .
C11 C12 1.404(4) .
C12 C13 1.397(6) .
C12 C16 1.509(6) .
C13 C14 1.374(6) .
C13 H13 0.9300 .
C14 C15 1.378(5) .
C14 C17 1.514(6) .
C15 H15 0.9300 .
C17 C18 1.466(8) .
C17 H17A 0.9700 .
C17 H17B 0.9700 .
C18 H18A 0.9600 .
C18 H18B 0.9600 .
C18 H18C 0.9600 .
C19 C20 1.344(5) .
C19 H19 0.9300 .
C20 H20 0.9300 .
C21 H21 0.9300 .
C22 C27 1.372(4) .
C22 C23 1.371(4) .
C23 C24 1.383(4) .
C23 H23 0.9300 .
C24 C25 1.386(4) .
C24 H24 0.9300 .
C25 C26 1.380(4) .
C25 C25 1.487(6) 5_575
C26 C27 1.379(4) .
C26 H26 0.9300 .
C27 H27 0.9300 .

loop_
_geom_hbond_atom_site_label_D
_geom_hbond_atom_site_label_H
_geom_hbond_atom_site_label_A
_geom_hbond_distance_DH
_geom_hbond_distance_HA
_geom_hbond_distance_DA
_geom_hbond_angle_DHA
_geom_hbond_site_symmetry_A
O3 H3 O2 0.82 1.59 2.409(4) 178.9 .
O7 H7 O6 0.82 1.58 2.398(4) 177.2 .
O9W H2W O8 0.85 1.85 2.695(4) 177.2 8_765
O9W H1W O4 0.85 1.88 2.723(3) 168.9 8_755

loop_
_geom_torsion_atom_site_label_1
_geom_torsion_atom_site_label_2
_geom_torsion_atom_site_label_3
_geom_torsion_atom_site_label_4
_geom_torsion
_geom_torsion_site_symmetry_1
_geom_torsion_site_symmetry_2
_geom_torsion_site_symmetry_3
_geom_torsion_site_symmetry_4
O1 Zn1 N1 C6 178.8(2) . . . .
O5 Zn1 N1 C6 -9.6(2) . . . .
N3 Zn1 N1 C6 84.8(2) . . . .
N2 Zn1 N1 C6 -87.0(4) . . . .
O9W Zn1 N1 C6 -93.5(2) . . . .
O1 Zn1 N1 C2 -4.6(2) . . . .
O5 Zn1 N1 C2 167.0(2) . . . .
N3 Zn1 N1 C2 -98.6(2) . . . .
N2 Zn1 N1 C2 89.5(4) . . . .
O9W Zn1 N1 C2 83.0(2) . . . .
O1 Zn1 N2 C15 -9.8(3) . . . .
O5 Zn1 N2 C15 179.1(3) . . . .
N3 Zn1 N2 C15 87.5(3) . . . .
N1 Zn1 N2 C15 -100.6(4) . . . .
O9W Zn1 N2 C15 -94.1(3) . . . .
O1 Zn1 N2 C11 169.8(2) . . . .
O5 Zn1 N2 C11 -1.3(2) . . . .
N3 Zn1 N2 C11 -92.9(2) . . . .
N1 Zn1 N2 C11 79.0(4) . . . .
O9W Zn1 N2 C11 85.5(2) . . . .
O1 Zn1 N3 C21 28.6(3) . . . .
O5 Zn1 N3 C21 -152.9(3) . . . .
N2 Zn1 N3 C21 -75.0(3) . . . .
N1 Zn1 N3 C21 107.1(3) . . . .
O9W Zn1 N3 C21 -133(3) . . . .
O1 Zn1 N3 C19 -149.8(3) . . . .
O5 Zn1 N3 C19 28.7(3) . . . .
N2 Zn1 N3 C19 106.6(3) . . . .
N1 Zn1 N3 C19 -71.3(3) . . . .
O9W Zn1 N3 C19 49(3) . . . .
O5 Zn1 O1 C1 -67.1(6) . . . .
N3 Zn1 O1 C1 103.2(2) . . . .
N2 Zn1 O1 C1 -158.6(2) . . . .
N1 Zn1 O1 C1 6.2(2) . . . .
O9W Zn1 O1 C1 -77.3(2) . . . .
O1 Zn1 O5 C10 -90.7(6) . . . .
N3 Zn1 O5 C10 98.9(2) . . . .
N2 Zn1 O5 C10 2.7(2) . . . .
N1 Zn1 O5 C10 -162.4(2) . . . .
O9W Zn1 O5 C10 -80.5(2) . . . .
Zn1 O1 C1 O2 174.1(3) . . . .
Zn1 O1 C1 C2 -6.7(4) . . . .
C6 N1 C2 C3 -0.9(4) . . . .
Zn1 N1 C2 C3 -177.6(2) . . . .
C6 N1 C2 C1 179.3(3) . . . .
Zn1 N1 C2 C1 2.7(3) . . . .
O1 C1 C2 N1 2.6(4) . . . .
O2 C1 C2 N1 -178.1(3) . . . .
O1 C1 C2 C3 -177.1(3) . . . .
O2 C1 C2 C3 2.1(5) . . . .
N1 C2 C3 C4 1.2(4) . . . .
C1 C2 C3 C4 -179.1(3) . . . .
N1 C2 C3 C7 -179.3(3) . . . .
C1 C2 C3 C7 0.4(5) . . . .
C2 C3 C4 C5 -0.1(5) . . . .
C7 C3 C4 C5 -179.7(3) . . . .
C3 C4 C5 C6 -1.3(5) . . . .
C3 C4 C5 C8 177.4(3) . . . .
C2 N1 C6 C5 -0.5(5) . . . .
Zn1 N1 C6 C5 175.9(2) . . . .
C4 C5 C6 N1 1.6(5) . . . .
C8 C5 C6 N1 -177.2(3) . . . .
C4 C3 C7 O4 -1.4(5) . . . .
C2 C3 C7 O4 179.0(4) . . . .
C4 C3 C7 O3 178.1(4) . . . .
C2 C3 C7 O3 -1.4(6) . . . .
C4 C5 C8 C9 3.0(6) . . . .
C6 C5 C8 C9 -178.3(3) . . . .
Zn1 O5 C10 O6 176.0(3) . . . .
Zn1 O5 C10 C11 -3.6(4) . . . .
C15 N2 C11 C12 -0.7(4) . . . .
Zn1 N2 C11 C12 179.7(2) . . . .
C15 N2 C11 C10 179.6(3) . . . .
Zn1 N2 C11 C10 0.0(3) . . . .
O6 C10 C11 N2 -177.2(3) . . . .
O5 C10 C11 N2 2.4(4) . . . .
O6 C10 C11 C12 3.1(5) . . . .
O5 C10 C11 C12 -177.3(3) . . . .
N2 C11 C12 C13 1.1(5) . . . .
C10 C11 C12 C13 -179.3(3) . . . .
N2 C11 C12 C16 -178.4(3) . . . .
C10 C11 C12 C16 1.2(6) . . . .
C11 C12 C13 C14 -0.6(6) . . . .
C16 C12 C13 C14 179.0(4) . . . .
C12 C13 C14 C15 -0.2(6) . . . .
C12 C13 C14 C17 -179.9(4) . . . .
C11 N2 C15 C14 -0.2(5) . . . .
Zn1 N2 C15 C14 179.4(3) . . . .
C13 C14 C15 N2 0.7(6) . . . .
C17 C14 C15 N2 -179.7(4) . . . .
C13 C12 C16 O8 -0.7(6) . . . .
C11 C12 C16 O8 178.8(4) . . . .
C13 C12 C16 O7 178.3(4) . . . .
C11 C12 C16 O7 -2.1(7) . . . .
C15 C14 C17 C18 19.0(8) . . . .
C13 C14 C17 C18 -161.4(5) . . . .
C21 N3 C19 C20 -0.6(4) . . . .
Zn1 N3 C19 C20 178.0(2) . . . .
N3 C19 C20 N4 0.4(4) . . . .
C21 N4 C20 C19 -0.1(4) . . . .
C22 N4 C20 C19 -175.9(3) . . . .
C19 N3 C21 N4 0.6(3) . . . .
Zn1 N3 C21 N4 -178.00(18) . . . .
C20 N4 C21 N3 -0.3(3) . . . .
C22 N4 C21 N3 175.4(3) . . . .
C21 N4 C22 C27 -20.5(5) . . . .
C20 N4 C22 C27 154.4(3) . . . .
C21 N4 C22 C23 161.1(3) . . . .
C20 N4 C22 C23 -24.0(4) . . . .
C27 C22 C23 C24 -1.7(5) . . . .
N4 C22 C23 C24 176.7(3) . . . .
C22 C23 C24 C25 0.8(5) . . . .
C23 C24 C25 C26 0.3(5) . . . .
C23 C24 C25 C25 -179.5(3) . . . 5_575
C24 C25 C26 C27 -0.5(5) . . . .
C25 C25 C26 C27 179.3(4) 5_575 . . .
C23 C22 C27 C26 1.5(5) . . . .
N4 C22 C27 C26 -176.8(3) . . . .
C25 C26 C27 C22 -0.4(6) . . . .
